data_7213503
loop_
_publ_author_name
'Manfred Michalik'
'Thomas Freier'
'Helmut Reinkeb'
'Klaus Peseke'

_publ_section_title
;
 NMR studies on the axial chirality of ortho-substituted push--pull phenyl
 butadienesSpectroscopic investigations on butadiene derivatives, Part 10.
 For Part 9, see ref. 1.
;
_journal_issue 1
_journal_name_full 'Journal of the Chemical Society, Perkin Transactions 2'
_journal_page_first 114
_journal_page_last 119
_journal_paper_doi 10.1039/b107402b
_journal_year 2002
_chemical_formula_sum 'C17 H18 N2 S2'
_chemical_formula_weight 314.45
_chemical_melting_point 361
_chemical_name_systematic
; 
2-Cyano-3-(2-isopropylphenyl)-5,5-bis(methylthio)penta-2,4-dienenitrile
;
_space_group_IT_number 2
_symmetry_cell_setting triclinic
_symmetry_space_group_name_Hall '-P 1'
_symmetry_space_group_name_H-M 'P -1'
_atom_sites_solution_hydrogens geom
_atom_sites_solution_primary direct
_atom_sites_solution_secondary difmap
_audit_creation_method SHELXL-97
_cell_angle_alpha 86.51(3)
_cell_angle_beta 76.31(3)
_cell_angle_gamma 67.13(3)
_cell_formula_units_Z 4
_cell_length_a 9.466(2)
_cell_length_b 11.727(2)
_cell_length_c 17.473(3)
_cell_measurement_reflns_used 50
_cell_measurement_temperature 298(2)
_cell_measurement_theta_max 26.047
_cell_measurement_theta_min 5.833
_cell_volume 1735.3(7)
_computing_cell_refinement 'Bruker XSCANS'
_computing_data_collection 'Bruker XSCANS'
_computing_data_reduction 'Bruker XSCANS'
_computing_molecular_graphics 'Bruker SHELXTL'
_computing_publication_material 'Bruker SHELXTL'
_computing_structure_refinement 'SHELXL-97 (Sheldrick, 1997)'
_computing_structure_solution 'Bruker SHELXTL, Version 4.2  for MSDOS'
_diffrn_ambient_temperature 298(2)
_diffrn_measured_fraction_theta_full 0.687
_diffrn_measured_fraction_theta_max 0.687
_diffrn_measurement_device_type 'Bruker P4'
_diffrn_measurement_method '\w scans'
_diffrn_radiation_monochromator graphite
_diffrn_radiation_source 'sealed tube'
_diffrn_radiation_type MoK\a
_diffrn_radiation_wavelength 0.71073
_diffrn_reflns_av_R_equivalents 0.0210
_diffrn_reflns_av_sigmaI/netI 0.0342
_diffrn_reflns_limit_h_max 10
_diffrn_reflns_limit_h_min -5
_diffrn_reflns_limit_k_max 12
_diffrn_reflns_limit_k_min -6
_diffrn_reflns_limit_l_max 18
_diffrn_reflns_limit_l_min -18
_diffrn_reflns_number 3139
_diffrn_reflns_theta_full 22.50
_diffrn_reflns_theta_max 22.50
_diffrn_reflns_theta_min 1.89
_diffrn_standards_interval_count 97
_diffrn_standards_number 3
_exptl_absorpt_coefficient_mu 0.302
_exptl_absorpt_correction_type none
_exptl_crystal_colour yellow
_exptl_crystal_density_diffrn 1.204
_exptl_crystal_density_meas ?
_exptl_crystal_description 'part of prism'
_exptl_crystal_F_000 664
_exptl_crystal_size_max 0.66
_exptl_crystal_size_mid 0.40
_exptl_crystal_size_min 0.12
_refine_diff_density_max 0.129
_refine_diff_density_min -0.160
_refine_diff_density_rms 0.030
_refine_ls_extinction_coef 0.035(2)
_refine_ls_extinction_expression Fc^*^=kFc[1+0.001xFc^2^\l^3^/sin(2\q)]^-1/4^
_refine_ls_extinction_method SHELXL
_refine_ls_goodness_of_fit_ref 1.024
_refine_ls_hydrogen_treatment mixed
_refine_ls_matrix_type full
_refine_ls_number_parameters 380
_refine_ls_number_reflns 3121
_refine_ls_number_restraints 0
_refine_ls_restrained_S_all 1.024
_refine_ls_R_factor_all 0.0411
_refine_ls_R_factor_gt 0.0360
_refine_ls_shift/su_max 0.001
_refine_ls_shift/su_mean 0.000
_refine_ls_structure_factor_coef Fsqd
_refine_ls_weighting_details 'calc w=1/[\s^2^(Fo^2^)+(0.0490P)^2^+0.3862P] where P=(Fo^2^+2Fc^2^)/3'
_refine_ls_weighting_scheme calc
_refine_ls_wR_factor_gt 0.0944
_refine_ls_wR_factor_ref 0.0990
_reflns_number_gt 2728
_reflns_number_total 3121
_reflns_threshold_expression >2sigma(I)
_cod_data_source_file b107402bsup1.cif
_cod_data_source_block f018(3h)
_cod_depositor_comments
;
The following automatic conversions were performed:

'_symmetry_cell_setting' value 'Triclinic' changed to 'triclinic'
according to /home/saulius/struct/CIF-dictionaries/cif_core.dic
dictionary named 'cif_core.dic' version 2.4.2 from 2011-04-26.

Automatic conversion script
Id: cif_fix_values 1891 2012-01-12 08:04:46Z andrius 

The following automatic conversions were performed:

'_exptl_crystal_density_meas' value 'not measured' was changed to '?'
- the value is perceived as not measured.

Automatic conversion script
Id: cif_fix_values 3008 2015-01-20 13:52:24Z robertas 
;
_cod_original_cell_volume 1735.3(6)
_cod_original_sg_symbol_H-M P-1
_cod_database_code 7213503

loop_
_symmetry_equiv_pos_as_xyz
'x, y, z'
'-x, -y, -z'

loop_
_atom_site_label
_atom_site_type_symbol
_atom_site_fract_x
_atom_site_fract_y
_atom_site_fract_z
_atom_site_U_iso_or_equiv
_atom_site_adp_type
_atom_site_occupancy
_atom_site_symmetry_multiplicity
_atom_site_calc_flag
_atom_site_refinement_flags
S1 S 0.46634(12) 0.33272(10) 0.17127(5) 0.0759(4) Uani 1 1 d .
S2 S 0.29832(11) 0.16945(9) 0.22383(5) 0.0674(3) Uani 1 1 d .
N1 N 0.2337(4) 0.4350(3) -0.09731(14) 0.0654(9) Uani 1 1 d .
N2 N -0.1252(4) 0.2878(4) -0.03979(17) 0.0849(13) Uani 1 1 d .
C1 C 0.1758(4) 0.3815(3) -0.05267(15) 0.0458(8) Uani 1 1 d .
C2 C 0.1038(3) 0.3129(3) 0.00233(15) 0.0435(8) Uani 1 1 d .
C3 C 0.1502(3) 0.2723(3) 0.07075(14) 0.0395(8) Uani 1 1 d .
C4 C 0.2639(3) 0.3080(3) 0.09226(14) 0.0425(8) Uani 1 1 d .
H4A H 0.2940 0.3637 0.0591 0.051 Uiso 1 1 calc R
C5 C 0.3352(4) 0.2730(3) 0.15389(14) 0.0468(8) Uani 1 1 d .
C6 C -0.0246(4) 0.2966(4) -0.01929(17) 0.0564(11) Uani 1 1 d .
C7 C 0.4627(5) 0.1186(5) 0.2684(2) 0.0878(14) Uani 1 1 d .
H7A H 0.4512 0.0607 0.3083 0.132 Uiso 1 1 calc R
H7B H 0.4674 0.1886 0.2920 0.132 Uiso 1 1 calc R
H7C H 0.5581 0.0793 0.2291 0.132 Uiso 1 1 calc R
C8 C 0.4851(5) 0.4338(4) 0.0921(2) 0.0890(14) Uani 1 1 d .
H8A H 0.5568 0.4702 0.0984 0.133 Uiso 1 1 calc R
H8B H 0.3838 0.4979 0.0926 0.133 Uiso 1 1 calc R
H8C H 0.5247 0.3874 0.0429 0.133 Uiso 1 1 calc R
C9 C 0.0721(4) 0.1965(3) 0.12254(15) 0.0423(8) Uani 1 1 d .
C10 C 0.1343(4) 0.0671(3) 0.11279(16) 0.0512(9) Uani 1 1 d .
C11 C 0.0522(4) 0.0048(3) 0.16340(19) 0.0684(11) Uani 1 1 d .
H11A H 0.0883 -0.0809 0.1581 0.082 Uiso 1 1 calc R
C12 C -0.0797(5) 0.0664(4) 0.2204(2) 0.0721(12) Uani 1 1 d .
H12A H -0.1307 0.0218 0.2534 0.087 Uiso 1 1 calc R
C13 C -0.1374(5) 0.1917(4) 0.22973(19) 0.0693(12) Uani 1 1 d .
H13A H -0.2263 0.2328 0.2691 0.083 Uiso 1 1 calc R
C14 C -0.0612(4) 0.2573(3) 0.17940(16) 0.0567(9) Uani 1 1 d .
H14A H -0.1011 0.3432 0.1843 0.068 Uiso 1 1 calc R
C15 C 0.2842(4) -0.0025(3) 0.05235(19) 0.0679(11) Uani 1 1 d .
H15A H 0.3424 0.0520 0.0393 0.081 Uiso 1 1 calc R
C16 C 0.2490(6) -0.0300(4) -0.0242(2) 0.0997(17) Uani 1 1 d .
H16A H 0.3462 -0.0742 -0.0612 0.150 Uiso 1 1 calc R
H16B H 0.1921 0.0464 -0.0461 0.150 Uiso 1 1 calc R
H16C H 0.1866 -0.0795 -0.0131 0.150 Uiso 1 1 calc R
C17 C 0.3903(5) -0.1191(4) 0.0833(3) 0.0953(14) Uani 1 1 d .
H17A H 0.4105 -0.0996 0.1312 0.143 Uiso 1 1 calc R
H17B H 0.4881 -0.1547 0.0449 0.143 Uiso 1 1 calc R
H17C H 0.3399 -0.1772 0.0937 0.143 Uiso 1 1 calc R
S1' S -0.26500(10) 0.80183(9) 0.33211(5) 0.0637(3) Uani 1 1 d .
S2' S 0.07348(11) 0.65653(10) 0.27731(5) 0.0712(3) Uani 1 1 d .
N1' N -0.1844(4) 0.9459(3) 0.60137(16) 0.0703(9) Uani 1 1 d .
N2' N 0.3271(4) 0.8046(3) 0.55796(15) 0.0721(11) Uani 1 1 d .
C1' C -0.0639(4) 0.8926(3) 0.56071(16) 0.0499(9) Uani 1 1 d .
C2' C 0.0831(4) 0.8236(3) 0.50870(14) 0.0437(8) Uani 1 1 d .
C3' C 0.0905(3) 0.7748(3) 0.43717(14) 0.0417(8) Uani 1 1 d .
C4' C -0.0525(4) 0.8036(3) 0.41237(15) 0.0478(8) Uani 1 1 d .
H4'A H -0.1422 0.8617 0.4440 0.057 Uiso 1 1 calc R
C5' C -0.0756(4) 0.7576(3) 0.34849(15) 0.0486(8) Uani 1 1 d .
C6' C 0.2212(4) 0.8099(3) 0.53479(16) 0.0520(10) Uani 1 1 d .
C7' C -0.0227(5) 0.5947(5) 0.2255(2) 0.1054(18) Uani 1 1 d .
H7'A H 0.0542 0.5374 0.1847 0.158 Uiso 1 1 calc R
H7'B H -0.0961 0.6608 0.2023 0.158 Uiso 1 1 calc R
H7'C H -0.0782 0.5526 0.2613 0.158 Uiso 1 1 calc R
C8' C -0.3950(4) 0.8910(4) 0.4181(2) 0.0757(12) Uani 1 1 d .
H8'A H -0.5018 0.9186 0.4129 0.114 Uiso 1 1 calc R
H8'B H -0.3703 0.9615 0.4241 0.114 Uiso 1 1 calc R
H8'C H -0.3827 0.8410 0.4635 0.114 Uiso 1 1 calc R
C9' C 0.2462(4) 0.6965(3) 0.38865(14) 0.0428(8) Uani 1 1 d .
C10' C 0.3121(4) 0.5684(3) 0.39827(15) 0.0449(8) Uani 1 1 d .
C11' C 0.4571(4) 0.5012(3) 0.34996(17) 0.0568(9) Uani 1 1 d .
H11B H 0.5042 0.4166 0.3569 0.068 Uiso 1 1 calc R
C12' C 0.5343(4) 0.5556(4) 0.29187(17) 0.0610(10) Uani 1 1 d .
H12B H 0.6304 0.5074 0.2594 0.073 Uiso 1 1 calc R
C13' C 0.4691(4) 0.6804(4) 0.28214(16) 0.0583(11) Uani 1 1 d .
H13B H 0.5216 0.7174 0.2435 0.070 Uiso 1 1 calc R
C14' C 0.3254(4) 0.7512(3) 0.32974(15) 0.0524(9) Uani 1 1 d .
H14B H 0.2807 0.8360 0.3226 0.063 Uiso 1 1 calc R
C15' C 0.2232(4) 0.5054(3) 0.45785(17) 0.0595(10) Uani 1 1 d .
H15B H 0.1120 0.5618 0.4715 0.071 Uiso 1 1 calc R
C16' C 0.2829(6) 0.4807(4) 0.53335(19) 0.0938(16) Uani 1 1 d .
H16D H 0.2776 0.5567 0.5540 0.141 Uiso 1 1 calc R
H16G H 0.3901 0.4219 0.5221 0.141 Uiso 1 1 calc R
H16E H 0.2185 0.4479 0.5715 0.141 Uiso 1 1 calc R
C17' C 0.2323(5) 0.3845(4) 0.4246(2) 0.0848(14) Uani 1 1 d .
H17G H 0.1753 0.3478 0.4641 0.127 Uiso 1 1 calc R
H17D H 0.3406 0.3285 0.4093 0.127 Uiso 1 1 calc R
H17E H 0.1869 0.4014 0.3794 0.127 Uiso 1 1 calc R

loop_
_atom_site_aniso_label
_atom_site_aniso_U_11
_atom_site_aniso_U_22
_atom_site_aniso_U_33
_atom_site_aniso_U_23
_atom_site_aniso_U_13
_atom_site_aniso_U_12
S1 0.0918(8) 0.0984(8) 0.0728(5) 0.0230(5) -0.0436(5) -0.0629(8)
S2 0.0710(7) 0.0820(7) 0.0644(5) 0.0328(5) -0.0306(5) -0.0413(7)
N1 0.076(2) 0.070(2) 0.0618(15) 0.0190(15) -0.0197(16) -0.041(2)
N2 0.080(2) 0.106(3) 0.097(2) 0.021(2) -0.042(2) -0.057(3)
C1 0.047(2) 0.047(2) 0.0458(15) 0.0029(15) -0.0169(15) -0.017(2)
C2 0.0412(19) 0.045(2) 0.0456(15) 0.0009(15) -0.0090(15) -0.018(2)
C3 0.0359(18) 0.0346(18) 0.0423(15) -0.0021(14) -0.0030(14) -0.010(2)
C4 0.0416(19) 0.0432(19) 0.0421(14) 0.0032(14) -0.0067(14) -0.018(2)
C5 0.047(2) 0.049(2) 0.0423(14) 0.0035(14) -0.0089(14) -0.017(2)
C6 0.058(2) 0.061(3) 0.0581(17) 0.0088(18) -0.0174(17) -0.031(3)
C7 0.068(3) 0.108(4) 0.084(2) 0.045(3) -0.034(2) -0.027(4)
C8 0.100(3) 0.108(3) 0.100(2) 0.035(2) -0.041(2) -0.079(3)
C9 0.035(2) 0.046(2) 0.0449(15) 0.0047(15) -0.0071(15) -0.017(2)
C10 0.045(2) 0.046(2) 0.0615(17) 0.0035(16) -0.0062(17) -0.021(2)
C11 0.063(3) 0.056(2) 0.087(2) 0.012(2) -0.004(2) -0.033(3)
C12 0.056(3) 0.079(3) 0.080(2) 0.025(2) -0.002(2) -0.037(3)
C13 0.048(3) 0.082(3) 0.0639(19) 0.011(2) 0.0041(19) -0.022(3)
C14 0.046(2) 0.057(2) 0.0577(17) 0.0036(18) -0.0007(18) -0.016(2)
C15 0.065(3) 0.048(2) 0.084(2) -0.0030(19) 0.006(2) -0.027(3)
C16 0.120(5) 0.079(3) 0.080(2) -0.020(2) 0.004(3) -0.028(4)
C17 0.074(3) 0.060(3) 0.126(3) 0.003(3) -0.001(3) -0.011(3)
S1' 0.0474(6) 0.0722(7) 0.0733(5) 0.0062(5) -0.0255(4) -0.0188(7)
S2' 0.0538(6) 0.0909(8) 0.0645(5) -0.0263(5) -0.0129(4) -0.0197(7)
N1' 0.066(2) 0.063(2) 0.0643(17) -0.0079(16) 0.0065(18) -0.017(3)
N2' 0.066(2) 0.089(3) 0.0658(16) -0.0023(17) -0.0195(16) -0.032(3)
C1' 0.058(2) 0.046(2) 0.0455(16) 0.0028(16) -0.0058(17) -0.023(2)
C2' 0.043(2) 0.042(2) 0.0419(14) 0.0006(14) -0.0044(14) -0.015(2)
C3' 0.042(2) 0.0355(18) 0.0457(14) 0.0015(14) -0.0063(14) -0.015(2)
C4' 0.0408(19) 0.046(2) 0.0520(15) -0.0012(15) -0.0076(15) -0.013(2)
C5' 0.047(2) 0.051(2) 0.0500(15) 0.0070(15) -0.0115(15) -0.021(2)
C6' 0.055(2) 0.057(3) 0.0438(15) -0.0007(16) -0.0075(16) -0.024(3)
C7' 0.094(4) 0.139(5) 0.090(3) -0.050(3) -0.019(3) -0.046(4)
C8' 0.041(2) 0.090(3) 0.084(2) 0.017(2) -0.0164(19) -0.014(3)
C9' 0.037(2) 0.051(2) 0.0426(14) -0.0051(14) -0.0063(14) -0.020(2)
C10' 0.035(2) 0.049(2) 0.0448(14) -0.0009(15) -0.0069(15) -0.011(2)
C11' 0.043(2) 0.056(2) 0.0628(18) -0.0020(18) -0.0054(18) -0.013(2)
C12' 0.042(2) 0.073(3) 0.0584(17) -0.0163(18) 0.0049(17) -0.020(3)
C13' 0.052(3) 0.076(3) 0.0514(16) -0.0031(17) 0.0015(17) -0.036(3)
C14' 0.055(2) 0.053(2) 0.0508(15) 0.0018(16) -0.0064(17) -0.027(2)
C15' 0.047(2) 0.048(2) 0.0658(19) 0.0068(17) 0.0018(18) -0.009(3)
C16' 0.128(4) 0.084(3) 0.064(2) 0.021(2) -0.015(3) -0.043(4)
C17' 0.084(3) 0.073(3) 0.101(3) 0.002(2) -0.006(2) -0.042(3)

loop_
_atom_type_symbol
_atom_type_description
_atom_type_scat_dispersion_real
_atom_type_scat_dispersion_imag
_atom_type_scat_source
C C 0.0033 0.0016 'International Tables Vol C Tables 4.2.6.8 and 6.1.1.4'
H H 0.0000 0.0000 'International Tables Vol C Tables 4.2.6.8 and 6.1.1.4'
N N 0.0061 0.0033 'International Tables Vol C Tables 4.2.6.8 and 6.1.1.4'
S S 0.1246 0.1234 'International Tables Vol C Tables 4.2.6.8 and 6.1.1.4'

loop_
_geom_angle_atom_site_label_1
_geom_angle_atom_site_label_2
_geom_angle_atom_site_label_3
_geom_angle
C5 S1 C8 105.34(14)
C5 S2 C7 104.19(15)
N1 C1 C2 179.1(3)
C3 C2 C1 122.2(2)
C3 C2 C6 123.7(2)
C1 C2 C6 114.1(3)
C2 C3 C4 119.4(2)
C2 C3 C9 118.0(2)
C4 C3 C9 122.6(2)
C5 C4 C3 130.0(2)
C5 C4 H4A 115.0
C3 C4 H4A 115.0
C4 C5 S1 122.44(19)
C4 C5 S2 123.48(18)
S1 C5 S2 114.05(16)
N2 C6 C2 176.2(4)
S2 C7 H7A 109.5
S2 C7 H7B 109.5
H7A C7 H7B 109.5
S2 C7 H7C 109.5
H7A C7 H7C 109.5
H7B C7 H7C 109.5
S1 C8 H8A 109.5
S1 C8 H8B 109.5
H8A C8 H8B 109.5
S1 C8 H8C 109.5
H8A C8 H8C 109.5
H8B C8 H8C 109.5
C14 C9 C10 121.2(2)
C14 C9 C3 118.2(3)
C10 C9 C3 120.7(3)
C11 C10 C9 116.4(3)
C11 C10 C15 121.3(3)
C9 C10 C15 122.2(2)
C12 C11 C10 121.9(3)
C12 C11 H11A 119.1
C10 C11 H11A 119.1
C13 C12 C11 121.0(3)
C13 C12 H12A 119.5
C11 C12 H12A 119.5
C12 C13 C14 118.9(4)
C12 C13 H13A 120.6
C14 C13 H13A 120.6
C9 C14 C13 120.6(3)
C9 C14 H14A 119.7
C13 C14 H14A 119.7
C17 C15 C10 112.9(3)
C17 C15 C16 111.0(3)
C10 C15 C16 111.5(3)
C17 C15 H15A 107.0
C10 C15 H15A 107.0
C16 C15 H15A 107.0
C15 C16 H16A 109.5
C15 C16 H16B 109.5
H16A C16 H16B 109.5
C15 C16 H16C 109.5
H16A C16 H16C 109.5
H16B C16 H16C 109.5
C15 C17 H17A 109.5
C15 C17 H17B 109.5
H17A C17 H17B 109.5
C15 C17 H17C 109.5
H17A C17 H17C 109.5
H17B C17 H17C 109.5
C5' S1' C8' 105.17(15)
C5' S2' C7' 105.22(17)
N1' C1' C2' 177.6(3)
C3' C2' C1' 121.5(3)
C3' C2' C6' 122.5(3)
C1' C2' C6' 115.9(2)
C2' C3' C4' 118.7(3)
C2' C3' C9' 118.8(3)
C4' C3' C9' 122.5(2)
C5' C4' C3' 128.9(3)
C5' C4' H4'A 115.5
C3' C4' H4'A 115.5
C4' C5' S2' 124.4(2)
C4' C5' S1' 120.8(3)
S2' C5' S1' 114.71(15)
N2' C6' C2' 176.4(4)
S2' C7' H7'A 109.5
S2' C7' H7'B 109.5
H7'A C7' H7'B 109.5
S2' C7' H7'C 109.5
H7'A C7' H7'C 109.5
H7'B C7' H7'C 109.5
S1' C8' H8'A 109.5
S1' C8' H8'B 109.5
H8'A C8' H8'B 109.5
S1' C8' H8'C 109.5
H8'A C8' H8'C 109.5
H8'B C8' H8'C 109.5
C14' C9' C10' 119.7(3)
C14' C9' C3' 119.0(3)
C10' C9' C3' 121.2(2)
C11' C10' C9' 117.9(2)
C11' C10' C15' 121.3(3)
C9' C10' C15' 120.8(3)
C12' C11' C10' 122.1(3)
C12' C11' H11B 118.9
C10' C11' H11B 118.9
C13' C12' C11' 119.9(3)
C13' C12' H12B 120.1
C11' C12' H12B 120.1
C12' C13' C14' 119.9(3)
C12' C13' H13B 120.1
C14' C13' H13B 120.1
C13' C14' C9' 120.5(3)
C13' C14' H14B 119.7
C9' C14' H14B 119.7
C10' C15' C16' 111.4(3)
C10' C15' C17' 112.3(3)
C16' C15' C17' 109.6(3)
C10' C15' H15B 107.8
C16' C15' H15B 107.8
C17' C15' H15B 107.8
C15' C16' H16D 109.5
C15' C16' H16G 109.5
H16D C16' H16G 109.5
C15' C16' H16E 109.5
H16D C16' H16E 109.5
H16G C16' H16E 109.5
C15' C17' H17G 109.5
C15' C17' H17D 109.5
H17G C17' H17D 109.5
C15' C17' H17E 109.5
H17G C17' H17E 109.5
H17D C17' H17E 109.5

loop_
_geom_bond_atom_site_label_1
_geom_bond_atom_site_label_2
_geom_bond_distance
_geom_bond_publ_flag
S1 C5 1.733(2) ?
S1 C8 1.788(3) ?
S2 C5 1.743(3) ?
S2 C7 1.784(4) ?
N1 C1 1.143(3) ?
N2 C6 1.136(4) ?
C1 C2 1.434(4) ?
C2 C3 1.366(4) y
C2 C6 1.437(4) ?
C3 C4 1.427(3) y
C3 C9 1.500(3) y
C4 C5 1.364(4) y
C4 H4A 0.9300 ?
C7 H7A 0.9600 ?
C7 H7B 0.9600 ?
C7 H7C 0.9600 ?
C8 H8A 0.9600 ?
C8 H8B 0.9600 ?
C8 H8C 0.9600 ?
C9 C14 1.372(4) ?
C9 C10 1.403(5) ?
C10 C11 1.399(4) ?
C10 C15 1.514(5) ?
C11 C12 1.368(5) ?
C11 H11A 0.9300 ?
C12 C13 1.359(6) ?
C12 H12A 0.9300 ?
C13 C14 1.391(4) ?
C13 H13A 0.9300 ?
C14 H14A 0.9300 ?
C15 C17 1.507(6) ?
C15 C16 1.533(5) ?
C15 H15A 0.9800 ?
C16 H16A 0.9600 ?
C16 H16B 0.9600 ?
C16 H16C 0.9600 ?
C17 H17A 0.9600 ?
C17 H17B 0.9600 ?
C17 H17C 0.9600 ?
S1' C5' 1.751(3) ?
S1' C8' 1.783(4) ?
S2' C5' 1.730(3) ?
S2' C7' 1.778(3) ?
N1' C1' 1.146(4) ?
N2' C6' 1.146(4) ?
C1' C2' 1.426(5) ?
C2' C3' 1.382(3) ?
C2' C6' 1.432(5) ?
C3' C4' 1.427(4) ?
C3' C9' 1.478(4) ?
C4' C5' 1.367(4) ?
C4' H4'A 0.9300 ?
C7' H7'A 0.9600 ?
C7' H7'B 0.9600 ?
C7' H7'C 0.9600 ?
C8' H8'A 0.9600 ?
C8' H8'B 0.9600 ?
C8' H8'C 0.9600 ?
C9' C14' 1.400(3) ?
C9' C10' 1.402(5) ?
C10' C11' 1.382(4) ?
C10' C15' 1.521(4) ?
C11' C12' 1.379(4) ?
C11' H11B 0.9300 ?
C12' C13' 1.367(6) ?
C12' H12B 0.9300 ?
C13' C14' 1.380(5) ?
C13' H13B 0.9300 ?
C14' H14B 0.9300 ?
C15' C16' 1.524(5) ?
C15' C17' 1.529(5) ?
C15' H15B 0.9800 ?
C16' H16D 0.9600 ?
C16' H16G 0.9600 ?
C16' H16E 0.9600 ?
C17' H17G 0.9600 ?
C17' H17D 0.9600 ?
C17' H17E 0.9600 ?

loop_
_geom_torsion_atom_site_label_1
_geom_torsion_atom_site_label_2
_geom_torsion_atom_site_label_3
_geom_torsion_atom_site_label_4
_geom_torsion
_geom_torsion_publ_flag
N1 C1 C2 C3 125(23) ?
N1 C1 C2 C6 -58(23) ?
C1 C2 C3 C4 5.8(4) y
C6 C2 C3 C4 -171.2(3) y
C1 C2 C3 C9 -177.4(3) y
C6 C2 C3 C9 5.7(5) y
C2 C3 C4 C5 -175.1(3) y
C9 C3 C4 C5 8.2(5) y
C3 C4 C5 S1 -177.6(2) y
C3 C4 C5 S2 0.1(5) y
C8 S1 C5 C4 -2.6(3) ?
C8 S1 C5 S2 179.6(2) ?
C7 S2 C5 C4 161.4(3) ?
C7 S2 C5 S1 -20.7(2) ?
C3 C2 C6 N2 172(6) ?
C1 C2 C6 N2 -5(6) ?
C2 C3 C9 C14 -90.1(3) y
C4 C3 C9 C14 86.6(4) y
C2 C3 C9 C10 89.8(4) y
C4 C3 C9 C10 -93.4(3) y
C14 C9 C10 C11 0.6(5) ?
C3 C9 C10 C11 -179.4(3) ?
C14 C9 C10 C15 -177.9(3) ?
C3 C9 C10 C15 2.1(5) ?
C9 C10 C11 C12 -1.3(5) ?
C15 C10 C11 C12 177.2(3) ?
C10 C11 C12 C13 0.6(6) ?
C11 C12 C13 C14 0.9(6) ?
C10 C9 C14 C13 0.8(5) ?
C3 C9 C14 C13 -179.2(3) ?
C12 C13 C14 C9 -1.6(5) ?
C11 C10 C15 C17 -40.2(4) ?
C9 C10 C15 C17 138.2(3) ?
C11 C10 C15 C16 85.6(4) ?
C9 C10 C15 C16 -96.0(3) ?
N1' C1' C2' C3' 26(9) ?
N1' C1' C2' C6' -155(9) ?
C1' C2' C3' C4' 5.4(4) y
C6' C2' C3' C4' -173.7(3) y
C1' C2' C3' C9' -175.6(2) y
C6' C2' C3' C9' 5.3(4) y
C2' C3' C4' C5' -173.3(3) y
C9' C3' C4' C5' 7.7(5) y
C3' C4' C5' S2' -4.4(4) y
C3' C4' C5' S1' 177.1(2) y
C7' S2' C5' C4' 164.4(3) ?
C7' S2' C5' S1' -17.0(2) ?
C8' S1' C5' C4' -7.3(3) ?
C8' S1' C5' S2' 174.09(17) ?
C3' C2' C6' N2' 153(5) ?
C1' C2' C6' N2' -26(6) ?
C2' C3' C9' C14' -94.6(3) y
C4' C3' C9' C14' 84.4(3) y
C2' C3' C9' C10' 88.3(3) y
C4' C3' C9' C10' -92.7(3) y
C14' C9' C10' C11' 2.0(4) ?
C3' C9' C10' C11' 179.1(2) ?
C14' C9' C10' C15' -175.7(2) ?
C3' C9' C10' C15' 1.4(4) ?
C9' C10' C11' C12' -2.3(4) ?
C15' C10' C11' C12' 175.4(3) ?
C10' C11' C12' C13' 1.8(5) ?
C11' C12' C13' C14' -0.9(5) ?
C12' C13' C14' C9' 0.7(4) ?
C10' C9' C14' C13' -1.3(4) ?
C3' C9' C14' C13' -178.4(2) ?
C11' C10' C15' C16' 82.1(4) ?
C9' C10' C15' C16' -100.3(4) ?
C11' C10' C15' C17' -41.3(4) ?
C9' C10' C15' C17' 136.3(3) ?
